data_1514678
loop_
_publ_author_name
'Brindle, Cheyenne S.'
'Yeung, Charles S.'
'Jacobsen, Eric N.'

_publ_section_title
;
 Chiral \b-Iodoamines by Urea-Catalyzed Iodocyclization of
 Trichloroacetimidates.
;
_journal_issue 5
_journal_name_full 'Chemical sciences journal'
_journal_page_first 2100
_journal_paper_doi 10.1039/C3SC50410G
_journal_volume 4
_journal_year 2013
_chemical_absolute_configuration ad
_chemical_formula_sum 'C18 H15 Cl3 I N O'
_chemical_formula_weight 494.56
_chemical_name_systematic
;
?
;
_space_group_IT_number 19
_symmetry_cell_setting orthorhombic
_symmetry_space_group_name_Hall 'P 2ac 2ab'
_symmetry_space_group_name_H-M 'P 21 21 21'
_atom_sites_solution_hydrogens geom
_atom_sites_solution_primary direct
_atom_sites_solution_secondary difmap
_audit_creation_method SHELXL-97
_cell_angle_alpha 90.00
_cell_angle_beta 90.00
_cell_angle_gamma 90.00
_cell_formula_units_Z 4
_cell_length_a 6.25010(10)
_cell_length_b 10.0275(2)
_cell_length_c 30.1617(7)
_cell_measurement_reflns_used 9969
_cell_measurement_temperature 100(2)
_cell_measurement_theta_max 25.7
_cell_measurement_theta_min 2.44
_cell_volume 1890.32(7)
_computing_cell_refinement 'SAINT 7.46A (Bruker-AXS, 2009)'
_computing_data_collection 'APEX2 v2009.3.0 (Bruker-AXS, 2009)'
_computing_data_reduction 'SAINT 7.46A (Bruker-AXS, 2009)'
_computing_molecular_graphics 'Bruker SHELXTL (Sheldrick, 2008)'
_computing_publication_material 'Bruker SHELXTL (Sheldrick, 2008)'
_computing_structure_refinement 'SHELXL-97 (Sheldrick, 2008)'
_computing_structure_solution 'SHELXS-97 (Sheldrick, 2008)'
_diffrn_ambient_temperature 100(2)
_diffrn_measured_fraction_theta_full 1.000
_diffrn_measured_fraction_theta_max 1.000
_diffrn_measurement_device_type
;
Bruker D8 goniometer with CCD area detector
;
_diffrn_measurement_method 'omega and phi scans'
_diffrn_radiation_monochromator graphite
_diffrn_radiation_source 'fine-focus sealed tube'
_diffrn_radiation_type MoK\a
_diffrn_radiation_wavelength 0.71073
_diffrn_reflns_av_R_equivalents 0.0403
_diffrn_reflns_av_sigmaI/netI 0.0267
_diffrn_reflns_limit_h_max 7
_diffrn_reflns_limit_h_min -7
_diffrn_reflns_limit_k_max 12
_diffrn_reflns_limit_k_min -12
_diffrn_reflns_limit_l_max 36
_diffrn_reflns_limit_l_min -36
_diffrn_reflns_number 21519
_diffrn_reflns_theta_full 25.69
_diffrn_reflns_theta_max 25.69
_diffrn_reflns_theta_min 1.35
_exptl_absorpt_coefficient_mu 2.123
_exptl_absorpt_correction_T_max 0.7847
_exptl_absorpt_correction_T_min 0.6761
_exptl_absorpt_correction_type multi-scan
_exptl_absorpt_process_details SADABS
_exptl_crystal_colour colorless
_exptl_crystal_density_diffrn 1.738
_exptl_crystal_density_method 'not measured'
_exptl_crystal_description needle
_exptl_crystal_F_000 968
_exptl_crystal_size_max 0.20
_exptl_crystal_size_mid 0.12
_exptl_crystal_size_min 0.12
_refine_diff_density_max 0.328
_refine_diff_density_min -0.375
_refine_diff_density_rms 0.062
_refine_ls_abs_structure_details 'Flack H D (1983), Acta Cryst. A39, 876-881'
_refine_ls_abs_structure_Flack -0.010(13)
_refine_ls_extinction_method none
_refine_ls_goodness_of_fit_ref 1.073
_refine_ls_hydrogen_treatment constr
_refine_ls_matrix_type full
_refine_ls_number_parameters 217
_refine_ls_number_reflns 3605
_refine_ls_number_restraints 0
_refine_ls_restrained_S_all 1.073
_refine_ls_R_factor_all 0.0241
_refine_ls_R_factor_gt 0.0206
_refine_ls_shift/su_max 0.001
_refine_ls_shift/su_mean 0.000
_refine_ls_structure_factor_coef Fsqd
_refine_ls_weighting_details 'calc w=1/[\s^2^(Fo^2^)+(0.0127P)^2^+0.6814P] where P=(Fo^2^+2Fc^2^)/3'
_refine_ls_weighting_scheme calc
_refine_ls_wR_factor_gt 0.0371
_refine_ls_wR_factor_ref 0.0378
_reflns_number_gt 3397
_reflns_number_total 3605
_reflns_threshold_expression >2sigma(I)
_cod_data_source_file c3sc50410g.txt
_cod_data_source_block 2i
_cod_depositor_comments
;
The following automatic conversions were performed:

'_symmetry_cell_setting' value 'Orthorhombic' changed to
'orthorhombic' according to
/usr/data/users/saulius/automatic-downloads/retrospective/RSC/lib/dictionaries/cif_core.dic
dictionary named 'cif_core.dic' version 2.4.2 from 2011-04-26.

Automatic conversion script
Id: cif_fix_values 2281 2013-09-26 08:29:07Z andrius 
;
_cod_original_sg_symbol_Hall P2ac2ab
_cod_original_sg_symbol_H-M P212121
_cod_database_code 1514678

loop_
_symmetry_equiv_pos_as_xyz
'x, y, z'
'-x+1/2, -y, z+1/2'
'x+1/2, -y+1/2, -z'
'-x, y+1/2, -z+1/2'

loop_
_atom_site_label
_atom_site_type_symbol
_atom_site_fract_x
_atom_site_fract_y
_atom_site_fract_z
_atom_site_U_iso_or_equiv
_atom_site_adp_type
_atom_site_occupancy
_atom_site_symmetry_multiplicity
_atom_site_calc_flag
_atom_site_refinement_flags
C1 C 0.4423(4) 0.4675(3) 0.34526(9) 0.0140(6) Uani 1 1 d .
H1 H 0.3799 0.4469 0.3732 0.017 Uiso 1 1 calc R
C2 C 0.6067(5) 0.5593(2) 0.34357(8) 0.0134(5) Uani 1 1 d .
C3 C 0.6970(5) 0.5881(3) 0.30244(9) 0.0155(6) Uani 1 1 d .
H3 H 0.8109 0.6506 0.3006 0.019 Uiso 1 1 calc R
C4 C 0.6236(5) 0.5275(3) 0.26430(8) 0.0177(6) Uani 1 1 d .
H4 H 0.6864 0.5486 0.2365 0.021 Uiso 1 1 calc R
C5 C 0.4581(4) 0.4355(3) 0.26659(9) 0.0163(6) Uani 1 1 d .
H5 H 0.4081 0.3940 0.2402 0.020 Uiso 1 1 calc R
C6 C 0.3642(4) 0.4035(2) 0.30721(8) 0.0140(6) Uani 1 1 d .
C7 C 0.1860(5) 0.3066(3) 0.30970(9) 0.0147(6) Uani 1 1 d .
C8 C 0.0322(5) 0.3015(3) 0.27622(9) 0.0173(7) Uani 1 1 d .
H8 H 0.0425 0.3607 0.2517 0.021 Uiso 1 1 calc R
C9 C -0.1354(5) 0.2114(3) 0.27821(10) 0.0228(7) Uani 1 1 d .
H9 H -0.2377 0.2083 0.2549 0.027 Uiso 1 1 calc R
C10 C -0.1542(4) 0.1259(3) 0.31395(9) 0.0231(6) Uani 1 1 d .
H10 H -0.2700 0.0646 0.3154 0.028 Uiso 1 1 calc R
C11 C -0.0039(5) 0.1298(3) 0.34767(9) 0.0228(6) Uani 1 1 d .
H11 H -0.0170 0.0716 0.3724 0.027 Uiso 1 1 calc R
C12 C 0.1657(5) 0.2187(3) 0.34535(9) 0.0177(7) Uani 1 1 d .
H12 H 0.2696 0.2197 0.3683 0.021 Uiso 1 1 calc R
C13 C 0.6905(4) 0.6292(3) 0.38478(8) 0.0163(6) Uani 1 1 d .
C14 C 0.9186(5) 0.5801(3) 0.39580(9) 0.0218(7) Uani 1 1 d .
H14A H 1.0074 0.5798 0.3686 0.026 Uiso 1 1 calc R
H14B H 0.9860 0.6407 0.4177 0.026 Uiso 1 1 calc R
C15 C 0.9048(5) 0.4416(3) 0.41454(9) 0.0234(6) Uani 1 1 d .
H15A H 0.8437 0.3806 0.3921 0.028 Uiso 1 1 calc R
H15B H 1.0500 0.4095 0.4222 0.028 Uiso 1 1 calc R
C16 C 0.6024(5) 0.5247(3) 0.45227(8) 0.0159(6) Uani 1 1 d .
C17 C 0.7010(5) 0.7805(3) 0.37842(9) 0.0184(6) Uani 1 1 d .
H17A H 0.8074 0.8012 0.3551 0.022 Uiso 1 1 calc R
H17B H 0.7507 0.8222 0.4063 0.022 Uiso 1 1 calc R
C18 C 0.4720(5) 0.5079(3) 0.49453(9) 0.0170(6) Uani 1 1 d .
N1 N 0.5479(3) 0.6077(2) 0.42318(7) 0.0138(5) Uani 1 1 d .
O1 O 0.7711(3) 0.44141(19) 0.45389(6) 0.0219(5) Uani 1 1 d .
Cl1 Cl 0.25657(11) 0.62124(8) 0.49702(2) 0.02225(15) Uani 1 1 d .
Cl2 Cl 0.64049(12) 0.53634(7) 0.54100(2) 0.02439(17) Uani 1 1 d .
Cl3 Cl 0.36888(13) 0.34293(7) 0.49709(2) 0.02702(17) Uani 1 1 d .
I1 I 0.39849(3) 0.866543(18) 0.360162(6) 0.02235(5) Uani 1 1 d .

loop_
_atom_site_aniso_label
_atom_site_aniso_U_11
_atom_site_aniso_U_22
_atom_site_aniso_U_33
_atom_site_aniso_U_23
_atom_site_aniso_U_13
_atom_site_aniso_U_12
C1 0.0139(16) 0.0141(12) 0.0138(13) 0.0031(11) 0.0024(11) 0.0039(12)
C2 0.0117(14) 0.0145(12) 0.0140(12) 0.0001(10) -0.0019(13) 0.0051(14)
C3 0.0154(15) 0.0143(14) 0.0169(14) 0.0024(11) 0.0030(12) -0.0003(11)
C4 0.0200(17) 0.0214(14) 0.0118(13) 0.0012(11) 0.0047(14) 0.0032(15)
C5 0.0172(17) 0.0163(14) 0.0155(14) 0.0001(12) -0.0022(12) 0.0023(12)
C6 0.0122(15) 0.0140(13) 0.0160(13) -0.0011(10) -0.0018(12) 0.0060(11)
C7 0.0157(16) 0.0130(13) 0.0155(14) -0.0046(11) 0.0017(12) 0.0041(11)
C8 0.0188(17) 0.0166(14) 0.0163(15) -0.0021(12) 0.0020(12) 0.0013(12)
C9 0.0207(19) 0.0224(15) 0.0252(16) -0.0035(12) -0.0073(14) 0.0009(14)
C10 0.0200(16) 0.0196(14) 0.0297(15) -0.0052(14) 0.0014(12) -0.0021(15)
C11 0.0305(16) 0.0166(13) 0.0213(15) 0.0012(14) 0.0045(12) 0.0015(15)
C12 0.0171(17) 0.0187(14) 0.0172(14) -0.0015(11) -0.0015(12) 0.0033(12)
C13 0.0149(14) 0.0210(14) 0.0131(13) 0.0017(14) 0.0007(10) -0.0021(14)
C14 0.0146(16) 0.0332(15) 0.0174(14) 0.0006(12) 0.0002(14) -0.0015(14)
C15 0.0168(16) 0.0332(16) 0.0203(15) -0.0002(12) 0.0022(15) 0.0083(16)
C16 0.0147(15) 0.0167(13) 0.0164(13) -0.0030(11) -0.0028(14) -0.0010(15)
C17 0.0176(16) 0.0230(15) 0.0146(14) -0.0002(12) 0.0009(12) -0.0031(13)
C18 0.0178(16) 0.0190(14) 0.0140(14) 0.0022(12) -0.0052(12) -0.0016(12)
N1 0.0141(13) 0.0152(12) 0.0119(10) -0.0006(10) -0.0005(9) -0.0006(9)
O1 0.0234(12) 0.0235(11) 0.0188(11) 0.0053(9) 0.0018(9) 0.0077(10)
Cl1 0.0237(4) 0.0275(4) 0.0155(3) 0.0005(3) 0.0015(3) 0.0073(4)
Cl2 0.0223(5) 0.0380(4) 0.0128(3) 0.0020(3) -0.0050(3) -0.0046(3)
Cl3 0.0258(4) 0.0200(4) 0.0353(4) 0.0056(3) -0.0005(3) -0.0067(3)
I1 0.02820(10) 0.02048(8) 0.01836(8) 0.00430(9) 0.00806(9) 0.00615(10)

loop_
_atom_type_symbol
_atom_type_description
_atom_type_scat_dispersion_real
_atom_type_scat_dispersion_imag
_atom_type_scat_source
C C 0.0033 0.0016 'International Tables Vol C Tables 4.2.6.8 and 6.1.1.4'
H H 0.0000 0.0000 'International Tables Vol C Tables 4.2.6.8 and 6.1.1.4'
Cl Cl 0.1484 0.1585 'International Tables Vol C Tables 4.2.6.8 and 6.1.1.4'
I I -0.4742 1.8119 'International Tables Vol C Tables 4.2.6.8 and 6.1.1.4'
N N 0.0061 0.0033 'International Tables Vol C Tables 4.2.6.8 and 6.1.1.4'
O O 0.0106 0.0060 'International Tables Vol C Tables 4.2.6.8 and 6.1.1.4'

loop_
_geom_angle_atom_site_label_1
_geom_angle_atom_site_label_2
_geom_angle_atom_site_label_3
_geom_angle
C2 C1 C6 122.3(2)
C2 C1 H1 118.9
C6 C1 H1 118.9
C1 C2 C3 118.2(2)
C1 C2 C13 122.3(2)
C3 C2 C13 119.5(2)
C4 C3 C2 121.1(3)
C4 C3 H3 119.4
C2 C3 H3 119.4
C3 C4 C5 119.9(3)
C3 C4 H4 120.0
C5 C4 H4 120.0
C4 C5 C6 120.7(3)
C4 C5 H5 119.7
C6 C5 H5 119.7
C5 C6 C1 117.8(2)
C5 C6 C7 120.8(2)
C1 C6 C7 121.4(2)
C8 C7 C12 118.2(3)
C8 C7 C6 120.4(2)
C12 C7 C6 121.5(2)
C9 C8 C7 120.9(3)
C9 C8 H8 119.6
C7 C8 H8 119.6
C10 C9 C8 120.2(3)
C10 C9 H9 119.9
C8 C9 H9 119.9
C9 C10 C11 119.8(3)
C9 C10 H10 120.1
C11 C10 H10 120.1
C10 C11 C12 120.0(3)
C10 C11 H11 120.0
C12 C11 H11 120.0
C11 C12 C7 120.9(3)
C11 C12 H12 119.5
C7 C12 H12 119.5
N1 C13 C2 111.4(2)
N1 C13 C17 105.6(2)
C2 C13 C17 111.7(2)
N1 C13 C14 110.0(2)
C2 C13 C14 110.3(2)
C17 C13 C14 107.7(2)
C15 C14 C13 108.9(3)
C15 C14 H14A 109.9
C13 C14 H14A 109.9
C15 C14 H14B 109.9
C13 C14 H14B 109.9
H14A C14 H14B 108.3
O1 C15 C14 110.0(2)
O1 C15 H15A 109.7
C14 C15 H15A 109.7
O1 C15 H15B 109.7
C14 C15 H15B 109.7
H15A C15 H15B 108.2
N1 C16 O1 130.5(3)
N1 C16 C18 120.8(3)
O1 C16 C18 108.7(2)
C13 C17 I1 113.10(19)
C13 C17 H17A 109.0
I1 C17 H17A 109.0
C13 C17 H17B 109.0
I1 C17 H17B 109.0
H17A C17 H17B 107.8
C16 C18 Cl1 111.90(19)
C16 C18 Cl2 109.0(2)
Cl1 C18 Cl2 108.39(15)
C16 C18 Cl3 109.50(19)
Cl1 C18 Cl3 108.75(15)
Cl2 C18 Cl3 109.28(15)
C16 N1 C13 118.7(2)
C16 O1 C15 114.9(2)

loop_
_geom_bond_atom_site_label_1
_geom_bond_atom_site_label_2
_geom_bond_distance
C1 C2 1.381(4)
C1 C6 1.402(4)
C1 H1 0.9500
C2 C3 1.393(4)
C2 C13 1.520(4)
C3 C4 1.380(4)
C3 H3 0.9500
C4 C5 1.388(4)
C4 H4 0.9500
C5 C6 1.396(4)
C5 H5 0.9500
C6 C7 1.480(4)
C7 C8 1.395(4)
C7 C12 1.396(4)
C8 C9 1.385(4)
C8 H8 0.9500
C9 C10 1.382(4)
C9 H9 0.9500
C10 C11 1.385(4)
C10 H10 0.9500
C11 C12 1.387(4)
C11 H11 0.9500
C12 H12 0.9500
C13 N1 1.478(3)
C13 C17 1.531(4)
C13 C14 1.544(4)
C14 C15 1.502(4)
C14 H14A 0.9900
C14 H14B 0.9900
C15 O1 1.452(3)
C15 H15A 0.9900
C15 H15B 0.9900
C16 N1 1.256(3)
C16 O1 1.346(4)
C16 C18 1.523(4)
C17 I1 2.150(3)
C17 H17A 0.9900
C17 H17B 0.9900
C18 Cl1 1.764(3)
C18 Cl2 1.776(3)
C18 Cl3 1.777(3)

loop_
_geom_torsion_atom_site_label_1
_geom_torsion_atom_site_label_2
_geom_torsion_atom_site_label_3
_geom_torsion_atom_site_label_4
_geom_torsion
C6 C1 C2 C3 -0.2(4)
C6 C1 C2 C13 179.7(3)
C1 C2 C3 C4 0.5(4)
C13 C2 C3 C4 -179.4(3)
C2 C3 C4 C5 -0.4(4)
C3 C4 C5 C6 0.0(4)
C4 C5 C6 C1 0.2(4)
C4 C5 C6 C7 179.3(3)
C2 C1 C6 C5 -0.1(4)
C2 C1 C6 C7 -179.2(2)
C5 C6 C7 C8 -36.4(4)
C1 C6 C7 C8 142.6(3)
C5 C6 C7 C12 143.9(3)
C1 C6 C7 C12 -37.0(4)
C12 C7 C8 C9 -0.3(4)
C6 C7 C8 C9 -179.9(2)
C7 C8 C9 C10 0.9(4)
C8 C9 C10 C11 -0.5(4)
C9 C10 C11 C12 -0.4(4)
C10 C11 C12 C7 1.1(4)
C8 C7 C12 C11 -0.7(4)
C6 C7 C12 C11 178.9(2)
C1 C2 C13 N1 -11.7(4)
C3 C2 C13 N1 168.2(2)
C1 C2 C13 C17 -129.6(3)
C3 C2 C13 C17 50.3(3)
C1 C2 C13 C14 110.7(3)
C3 C2 C13 C14 -69.4(3)
N1 C13 C14 C15 49.7(3)
C2 C13 C14 C15 -73.6(3)
C17 C13 C14 C15 164.3(2)
C13 C14 C15 O1 -58.5(3)
N1 C13 C17 I1 -64.8(2)
C2 C13 C17 I1 56.4(3)
C14 C13 C17 I1 177.70(17)
N1 C16 C18 Cl1 -2.8(3)
O1 C16 C18 Cl1 176.11(18)
N1 C16 C18 Cl2 -122.7(3)
O1 C16 C18 Cl2 56.3(3)
N1 C16 C18 Cl3 117.8(2)
O1 C16 C18 Cl3 -63.2(3)
O1 C16 N1 C13 -4.3(4)
C18 C16 N1 C13 174.4(2)
C2 C13 N1 C16 103.0(3)
C17 C13 N1 C16 -135.6(2)
C14 C13 N1 C16 -19.7(3)
N1 C16 O1 C15 -4.2(4)
C18 C16 O1 C15 177.0(2)
C14 C15 O1 C16 36.4(3)
